data_1538383
loop_
_publ_author_name
'Meunier-Piret, J.'
'Piret, P.'
'van Meerssche, M.'

_publ_section_title
;
 Structure du difer-sulfonyle-octacarbonyle Fe2 (C O)8 S O2
;
_journal_name_full 'Bulletin de la Societe Chimique de Belgique'
_journal_page_first 374
_journal_page_last 399
_journal_volume 76
_journal_year 1967
_chemical_formula_sum 'C8 Fe2 O10 S'
_chemical_name_systematic 'Fe2 (C O)8 S O2'
_space_group_IT_number 14
_symmetry_space_group_name_Hall '-P 2ybc'
_symmetry_space_group_name_H-M 'P 1 21/c 1'
_cell_angle_alpha 90
_cell_angle_beta 113.4
_cell_angle_gamma 90
_cell_formula_units_Z 4
_cell_length_a 8.75
_cell_length_b 13.19
_cell_length_c 12.74
_cell_volume 1349.425
_citation_journal_id_ASTM BSBQAM
_cod_data_source_file Meunier-Piret_BSBQAM_1967_1873.cif
_cod_data_source_block C8Fe2O10S1
_cod_original_formula_sum 'C8 Fe2 O10 S1'
_cod_database_code 1538383

loop_
_symmetry_equiv_pos_as_xyz
x,y,z
-x,y+1/2,-z+1/2
-x,-y,-z
x,-y-1/2,z-1/2

loop_
_atom_site_label
_atom_site_type_symbol
_atom_site_fract_x
_atom_site_fract_y
_atom_site_fract_z
_atom_site_occupancy
_atom_site_U_iso_or_equiv
C5 C+2 0.3274 0.4376 0.221 1 0.0
O4 O-2 0.3397 0.0718 0.0116 1 0.0
O3 O-2 -0.0404 0.0528 0.1205 1 0.0
O2 O-2 0.3295 0.2541 0.3526 1 0.0
C6 C+2 0.5467 0.2622 0.1088 1 0.0
Fe2 Fe 0.4257 0.3491 0.165 1 0.0
O1 O-2 0.4827 0.135 0.2846 1 0.0
O8 O-2 0.6305 0.2193 0.0874 1 0.0
O10 O-2 0.7476 0.42 0.3327 1 0.0
S1 S+4 0.3706 0.2229 0.259 1 0.0
O5 O-2 -0.0338 0.3632 0.1721 1 0.0
C8 C+2 0.6213 0.3937 0.2651 1 0.0
C3 C+2 0.0439 0.3085 0.1398 1 0.0
C1 C+2 0.0362 0.1204 0.108 1 0.0
O9 O-2 0.3052 0.4758 -0.0482 1 0.0
Fe1 Fe 0.1589 0.2224 0.0891 1 0.0
C2 C+2 0.2741 0.132 0.0411 1 0.0
C7 C+2 0.3595 0.4251 0.0375 1 0.0
C4 C+2 0.05 0.269 -0.0532 1 0.0
O6 O-2 -0.0237 0.303 -0.1445 1 0.0
O7 O-2 0.2724 0.4954 0.2631 1 0.0
